data_7248330
loop_
_publ_author_name
'Nowicki, Krzysztof'
'Krajewska, Joanna'
'St\;epniewski, Tomasz'
'Wielechowska, Monika'
'Wi\'nska, Patrycja'
'Kaczmarczyk, Anna'
'Korpowska, Julia'
'Selent, Jana'
'Marek-Urban, Paulina H.'
'Durka, Krzysztof'
'Wozniak, Krzysztof'
'Laudy, Agnieszka E.'
'Luli\'nski, Sergiusz'

_publ_section_title
;
 Exploiting thiol-functionalized benzosiloxaboroles for achieving diverse
 substitution patterns -- synthesis, characterization and biological
 evaluation of promising antibacterial agents
;
_journal_name_full 'RSC Medicinal Chemistry'
_journal_paper_doi 10.1039/D4MD00061G
_journal_year 2024
_chemical_formula_moiety 'C12 H16 B F2 N O5 S Si'
_chemical_formula_sum 'C12 H16 B F2 N O5 S Si'
_chemical_formula_weight 363.22
_chemical_name_systematic
;
7-fluoro-1,1-dimethyl-6-(morpholinosulfonyl)benzo[c][1,2,5]oxasilaborol-3(1H)-ol 
;
_space_group_crystal_system monoclinic
_space_group_IT_number 14
_space_group_name_Hall '-P 2ybc'
_space_group_name_H-M_alt 'P 1 21/c 1'
_atom_sites_solution_hydrogens geom
_audit_creation_method SHELXL-2013
_audit_update_record
;
2022-07-15 deposited with the CCDC.	2024-03-19 downloaded from the CCDC.
;
_cell_angle_alpha 90
_cell_angle_beta 113.281(4)
_cell_angle_gamma 90
_cell_formula_units_Z 4
_cell_length_a 10.3865(4)
_cell_length_b 16.0059(5)
_cell_length_c 10.0154(4)
_cell_measurement_reflns_used 4571
_cell_measurement_temperature 100(2)
_cell_measurement_theta_max 72.5270
_cell_measurement_theta_min 5.3860
_cell_volume 1529.44(11)
_computing_cell_refinement 'CrysAlisPro 1.171.40.84a (Rigaku OD, 2020)'
_computing_data_collection 'CrysAlisPro 1.171.40.84a (Rigaku OD, 2020)'
_computing_data_reduction 'CrysAlisPro 1.171.40.84a (Rigaku OD, 2020)'
_computing_structure_refinement 'SHELXL-2013 (Sheldrick, 2013)'
_diffrn_ambient_environment N~2~
_diffrn_ambient_temperature 100.01(10)
_diffrn_detector 'CCD plate'
_diffrn_detector_area_resol_mean 5.2195
_diffrn_detector_type Atlas
_diffrn_measured_fraction_theta_full 0.997
_diffrn_measured_fraction_theta_max 0.970
_diffrn_measurement_device 'four-circle diffractometer'
_diffrn_measurement_device_type 'SuperNova, Dual, Cu at home/near, Atlas'
_diffrn_radiation_monochromator mirror
_diffrn_radiation_probe x-ray
_diffrn_radiation_type 'Cu K\a'
_diffrn_radiation_wavelength 1.54184
_diffrn_reflns_av_R_equivalents 0.0221
_diffrn_reflns_av_unetI/netI 0.0279
_diffrn_reflns_Laue_measured_fraction_full 0.997
_diffrn_reflns_Laue_measured_fraction_max 0.970
_diffrn_reflns_limit_h_max 12
_diffrn_reflns_limit_h_min -12
_diffrn_reflns_limit_k_max 16
_diffrn_reflns_limit_k_min -19
_diffrn_reflns_limit_l_max 11
_diffrn_reflns_limit_l_min -11
_diffrn_reflns_number 5846
_diffrn_reflns_point_group_measured_fraction_full 0.997
_diffrn_reflns_point_group_measured_fraction_max 0.970
_diffrn_reflns_theta_full 67.679
_diffrn_reflns_theta_max 72.661
_diffrn_reflns_theta_min 5.397
_diffrn_source 'micro-focus sealed X-ray tube'
_diffrn_source_type 'SuperNova (Cu) X-ray Source'
_exptl_absorpt_coefficient_mu 3.076
_exptl_absorpt_correction_T_max 1.000
_exptl_absorpt_correction_T_min 0.457
_exptl_absorpt_correction_type gaussian
_exptl_absorpt_process_details
;
CrysAlisPro 1.171.40.84a (Rigaku Oxford Diffraction, 2020)
Numerical absorption correction based on gaussian integration over
a multifaceted crystal model
Empirical absorption correction using spherical harmonics,
implemented in SCALE3 ABSPACK scaling algorithm.
;
_exptl_crystal_colour colourless
_exptl_crystal_density_diffrn 1.577
_exptl_crystal_description block
_exptl_crystal_F_000 752
_exptl_crystal_recrystallization_method 'Re-crystallisation from solvent: CHCl3'
_exptl_crystal_size_max 0.198
_exptl_crystal_size_mid 0.179
_exptl_crystal_size_min 0.100
_refine_diff_density_max 0.380
_refine_diff_density_min -0.396
_refine_diff_density_rms 0.060
_refine_ls_extinction_method none
_refine_ls_goodness_of_fit_ref 1.070
_refine_ls_hydrogen_treatment constr
_refine_ls_matrix_type full
_refine_ls_number_parameters 208
_refine_ls_number_reflns 2948
_refine_ls_number_restraints 0
_refine_ls_restrained_S_all 1.070
_refine_ls_R_factor_all 0.0330
_refine_ls_R_factor_gt 0.0308
_refine_ls_shift/su_max 0.001
_refine_ls_shift/su_mean 0.000
_refine_ls_structure_factor_coef Fsqd
_refine_ls_weighting_details 'w=1/[\s^2^(Fo^2^)+(0.0448P)^2^+0.8898P] where P=(Fo^2^+2Fc^2^)/3'
_refine_ls_weighting_scheme calc
_refine_ls_wR_factor_gt 0.0817
_refine_ls_wR_factor_ref 0.0840
_reflns_Friedel_coverage 0.000
_reflns_number_gt 2744
_reflns_number_total 2948
_reflns_threshold_expression 'I > 2\s(I)'
_cod_data_source_file d4md00061g2.cif
_cod_data_source_block 28
_cod_original_sg_symbol_H-M 'P 21/c'
_cod_database_code 7248330
_shelx_space_group_comment
;
The symmetry employed for this shelxl refinement is uniquely defined
by the following loop, which should always be used as a source of
symmetry information in preference to the above space-group names.
They are only intended as comments.
;
_oxdiff_exptl_absorpt_empirical_full_min 0.499
_oxdiff_exptl_absorpt_empirical_full_max 2.216
_oxdiff_exptl_absorpt_empirical_details
;
Empirical correction (ABSPACK) includes:
- Absorption correction using spherical harmonics
- Frame scaling
;
_shelxl_version_number 2013-4

loop_
_space_group_symop_operation_xyz
'x, y, z'
'-x, y+1/2, -z+1/2'
'-x, -y, -z'
'x, -y-1/2, z-1/2'

loop_
_atom_site_label
_atom_site_type_symbol
_atom_site_fract_x
_atom_site_fract_y
_atom_site_fract_z
_atom_site_U_iso_or_equiv
_atom_site_adp_type
_atom_site_occupancy
_atom_site_site_symmetry_order
_atom_site_calc_flag
_atom_site_refinement_flags_posn
_atom_site_refinement_flags_adp
_atom_site_refinement_flags_occupancy
_atom_site_disorder_assembly
_atom_site_disorder_group
F2 F 0.70966(10) 0.10523(6) 0.53750(11) 0.0173(2) Uani 1 1 d . . . . .
S1 S 0.51276(4) 0.15766(2) 0.67808(4) 0.01014(11) Uani 1 1 d . . . . .
Si2 Si 0.77372(4) 0.47175(3) 0.64321(4) 0.01100(12) Uani 1 1 d . . . . .
F1 F 0.56279(10) 0.34484(6) 0.71634(10) 0.0138(2) Uani 1 1 d . . . . .
O3 O 0.13987(12) 0.15749(7) 0.25926(13) 0.0174(3) Uani 1 1 d . . . . .
O2 O 0.57273(12) 0.07590(7) 0.71012(12) 0.0147(2) Uani 1 1 d . . . . .
O1 O 0.48016(12) 0.20151(7) 0.78535(12) 0.0143(2) Uani 1 1 d . . . . .
O5 O 0.98263(12) 0.37752(7) 0.43691(13) 0.0168(3) Uani 1 1 d . . . . .
H5 H 1.0250 0.4219 0.4348 0.025 Uiso 1 1 calc R U . . .
O4 O 0.90079(12) 0.46586(7) 0.57944(12) 0.0142(2) Uani 1 1 d . . . . .
C1 C 0.64177(15) 0.30757(10) 0.65443(16) 0.0104(3) Uani 1 1 d . . . . .
N1 N 0.36776(13) 0.15044(8) 0.53314(14) 0.0107(3) Uani 1 1 d . . . . .
C2 C 0.63057(15) 0.22125(10) 0.63137(16) 0.0101(3) Uani 1 1 d . . . . .
C3 C 0.71610(16) 0.18781(10) 0.56597(17) 0.0120(3) Uani 1 1 d . . . . .
C12 C 0.8459(2) 0.50621(12) 0.83397(19) 0.0222(4) Uani 1 1 d . . . . .
H12A H 0.9119 0.4642 0.8943 0.033 Uiso 1 1 calc R U . . .
H12B H 0.7695 0.5133 0.8670 0.033 Uiso 1 1 calc R U . . .
H12C H 0.8948 0.5595 0.8422 0.033 Uiso 1 1 calc R U . . .
C6 C 0.80772(16) 0.23496(10) 0.52767(17) 0.0128(3) Uani 1 1 d . . . . .
H6 H 0.8640 0.2094 0.4839 0.015 Uiso 1 1 calc R U . . .
C7 C 0.27989(17) 0.22626(10) 0.48768(18) 0.0145(3) Uani 1 1 d . . . . .
H7A H 0.3212 0.2660 0.4399 0.017 Uiso 1 1 calc R U . . .
H7B H 0.2741 0.2541 0.5734 0.017 Uiso 1 1 calc R U . . .
C9 C 0.22437(17) 0.08405(10) 0.30479(18) 0.0158(3) Uani 1 1 d . . . . .
H9A H 0.2255 0.0545 0.2184 0.019 Uiso 1 1 calc R U . . .
H9B H 0.1830 0.0461 0.3552 0.019 Uiso 1 1 calc R U . . .
C4 C 0.73150(16) 0.35771(10) 0.61872(16) 0.0106(3) Uani 1 1 d . . . . .
C5 C 0.81613(15) 0.32042(10) 0.55425(16) 0.0112(3) Uani 1 1 d . . . . .
C11 C 0.64744(18) 0.54779(11) 0.52457(19) 0.0183(3) Uani 1 1 d . . . . .
H11A H 0.6085 0.5267 0.4246 0.028 Uiso 1 1 calc R U . . .
H11B H 0.6950 0.6011 0.5278 0.028 Uiso 1 1 calc R U . . .
H11C H 0.5716 0.5561 0.5581 0.028 Uiso 1 1 calc R U . . .
C10 C 0.37324(16) 0.10561(10) 0.40603(17) 0.0138(3) Uani 1 1 d . . . . .
H10A H 0.4297 0.0540 0.4381 0.017 Uiso 1 1 calc R U . . .
H10B H 0.4172 0.1414 0.3552 0.017 Uiso 1 1 calc R U . . .
C8 C 0.13483(17) 0.19973(11) 0.38239(18) 0.0182(4) Uani 1 1 d . . . . .
H8A H 0.0928 0.1623 0.4330 0.022 Uiso 1 1 calc R U . . .
H8B H 0.0743 0.2497 0.3495 0.022 Uiso 1 1 calc R U . . .
B1 B 0.91123(19) 0.38822(12) 0.5225(2) 0.0132(4) Uani 1 1 d . . . . .

loop_
_atom_site_aniso_label
_atom_site_aniso_U_11
_atom_site_aniso_U_22
_atom_site_aniso_U_33
_atom_site_aniso_U_23
_atom_site_aniso_U_13
_atom_site_aniso_U_12
F2 0.0232(5) 0.0067(4) 0.0263(5) -0.0035(4) 0.0145(4) -0.0012(4)
S1 0.01187(19) 0.0077(2) 0.0112(2) 0.00049(13) 0.00494(15) -0.00188(13)
Si2 0.0125(2) 0.0071(2) 0.0142(2) -0.00124(15) 0.00615(17) -0.00154(15)
F1 0.0164(5) 0.0098(5) 0.0195(5) -0.0007(4) 0.0118(4) 0.0012(3)
O3 0.0168(6) 0.0152(6) 0.0157(6) -0.0012(4) 0.0015(5) 0.0048(5)
O2 0.0171(6) 0.0087(5) 0.0171(6) 0.0038(4) 0.0054(5) 0.0002(4)
O1 0.0186(6) 0.0133(6) 0.0134(5) -0.0022(4) 0.0088(5) -0.0036(4)
O5 0.0196(6) 0.0126(6) 0.0237(6) -0.0010(5) 0.0143(5) -0.0035(5)
O4 0.0151(5) 0.0093(5) 0.0211(6) -0.0008(4) 0.0102(5) -0.0024(4)
C1 0.0103(7) 0.0106(7) 0.0097(7) -0.0003(6) 0.0033(6) 0.0016(6)
N1 0.0105(6) 0.0078(6) 0.0133(7) -0.0015(5) 0.0042(5) 0.0000(5)
C2 0.0099(7) 0.0091(7) 0.0103(7) 0.0005(6) 0.0028(6) -0.0014(6)
C3 0.0139(7) 0.0064(7) 0.0140(7) -0.0020(6) 0.0036(6) -0.0004(6)
C12 0.0276(9) 0.0189(9) 0.0187(8) -0.0058(7) 0.0078(7) -0.0055(7)
C6 0.0116(7) 0.0130(8) 0.0147(8) -0.0011(6) 0.0061(6) 0.0011(6)
C7 0.0158(8) 0.0082(7) 0.0188(8) -0.0010(6) 0.0061(6) 0.0019(6)
C9 0.0160(8) 0.0116(8) 0.0173(8) -0.0025(6) 0.0038(6) 0.0030(6)
C4 0.0109(7) 0.0090(7) 0.0105(7) 0.0002(6) 0.0028(6) 0.0000(6)
C5 0.0093(7) 0.0112(8) 0.0116(7) -0.0001(6) 0.0027(6) -0.0004(6)
C11 0.0198(8) 0.0110(8) 0.0249(9) 0.0020(7) 0.0095(7) 0.0016(7)
C10 0.0142(8) 0.0127(7) 0.0140(7) -0.0034(6) 0.0052(6) 0.0023(6)
C8 0.0146(8) 0.0158(8) 0.0219(9) -0.0045(7) 0.0049(7) 0.0036(6)
B1 0.0125(8) 0.0105(9) 0.0164(9) 0.0005(7) 0.0055(7) -0.0008(6)

loop_
_atom_type_symbol
_atom_type_description
_atom_type_scat_dispersion_real
_atom_type_scat_dispersion_imag
_atom_type_scat_source
C C 0.0181 0.0091 'International Tables Vol C Tables 4.2.6.8 and 6.1.1.4'
H H 0.0000 0.0000 'International Tables Vol C Tables 4.2.6.8 and 6.1.1.4'
B B 0.0090 0.0039 'International Tables Vol C Tables 4.2.6.8 and 6.1.1.4'
N N 0.0311 0.0180 'International Tables Vol C Tables 4.2.6.8 and 6.1.1.4'
O O 0.0492 0.0322 'International Tables Vol C Tables 4.2.6.8 and 6.1.1.4'
Si Si 0.2541 0.3302 'International Tables Vol C Tables 4.2.6.8 and 6.1.1.4'
S S 0.3331 0.5567 'International Tables Vol C Tables 4.2.6.8 and 6.1.1.4'
F F 0.0727 0.0534 'International Tables Vol C Tables 4.2.6.8 and 6.1.1.4'

loop_
_exptl_crystal_face_index_h
_exptl_crystal_face_index_k
_exptl_crystal_face_index_l
_exptl_crystal_face_perp_dist
1 2 2 0.0709
0 5 -2 0.0608
1 5 0 0.0631
-1 -5 0 0.0366
5 -4 -2 0.0603
-5 4 3 0.0994
-1 4 -5 0.0545
-2 -1 5 0.1134

loop_
_geom_angle_atom_site_label_1
_geom_angle_atom_site_label_2
_geom_angle_atom_site_label_3
_geom_angle
_geom_angle_site_symmetry_1
_geom_angle_site_symmetry_3
_geom_angle_publ_flag
O2 S1 O1 119.44(7) . . ?
O2 S1 N1 107.57(7) . . ?
O1 S1 N1 107.07(7) . . ?
O2 S1 C2 107.27(7) . . ?
O1 S1 C2 107.83(7) . . ?
N1 S1 C2 107.08(7) . . ?
O4 Si2 C11 104.96(7) . . ?
O4 Si2 C12 110.63(7) . . ?
C11 Si2 C12 111.50(9) . . ?
O4 Si2 C4 94.25(6) . . ?
C11 Si2 C4 119.39(7) . . ?
C12 Si2 C4 114.02(8) . . ?
C8 O3 C9 109.99(12) . . ?
B1 O5 H5 109.5 . . ?
B1 O4 Si2 113.99(10) . . ?
F1 C1 C4 117.28(13) . . ?
F1 C1 C2 119.17(13) . . ?
C4 C1 C2 123.55(14) . . ?
C7 N1 C10 111.20(12) . . ?
C7 N1 S1 117.17(10) . . ?
C10 N1 S1 117.60(10) . . ?
C1 C2 C3 115.33(14) . . ?
C1 C2 S1 122.66(12) . . ?
C3 C2 S1 122.00(12) . . ?
F2 C3 C6 117.30(14) . . ?
F2 C3 C2 119.05(14) . . ?
C6 C3 C2 123.65(15) . . ?
Si2 C12 H12A 109.5 . . ?
Si2 C12 H12B 109.5 . . ?
H12A C12 H12B 109.5 . . ?
Si2 C12 H12C 109.5 . . ?
H12A C12 H12C 109.5 . . ?
H12B C12 H12C 109.5 . . ?
C3 C6 C5 118.83(15) . . ?
C3 C6 H6 120.6 . . ?
C5 C6 H6 120.6 . . ?
N1 C7 C8 107.86(13) . . ?
N1 C7 H7A 110.1 . . ?
C8 C7 H7A 110.1 . . ?
N1 C7 H7B 110.1 . . ?
C8 C7 H7B 110.1 . . ?
H7A C7 H7B 108.4 . . ?
O3 C9 C10 111.19(13) . . ?
O3 C9 H9A 109.4 . . ?
C10 C9 H9A 109.4 . . ?
O3 C9 H9B 109.4 . . ?
C10 C9 H9B 109.4 . . ?
H9A C9 H9B 108.0 . . ?
C1 C4 C5 118.61(14) . . ?
C1 C4 Si2 132.91(12) . . ?
C5 C4 Si2 108.45(11) . . ?
C6 C5 C4 120.02(14) . . ?
C6 C5 B1 129.31(14) . . ?
C4 C5 B1 110.66(14) . . ?
Si2 C11 H11A 109.5 . . ?
Si2 C11 H11B 109.5 . . ?
H11A C11 H11B 109.5 . . ?
Si2 C11 H11C 109.5 . . ?
H11A C11 H11C 109.5 . . ?
H11B C11 H11C 109.5 . . ?
N1 C10 C9 108.02(13) . . ?
N1 C10 H10A 110.1 . . ?
C9 C10 H10A 110.1 . . ?
N1 C10 H10B 110.1 . . ?
C9 C10 H10B 110.1 . . ?
H10A C10 H10B 108.4 . . ?
O3 C8 C7 111.58(14) . . ?
O3 C8 H8A 109.3 . . ?
C7 C8 H8A 109.3 . . ?
O3 C8 H8B 109.3 . . ?
C7 C8 H8B 109.3 . . ?
H8A C8 H8B 108.0 . . ?
O5 B1 O4 121.79(15) . . ?
O5 B1 C5 125.79(15) . . ?
O4 B1 C5 112.00(14) . . ?

loop_
_geom_bond_atom_site_label_1
_geom_bond_atom_site_label_2
_geom_bond_distance
_geom_bond_site_symmetry_2
_geom_bond_publ_flag
F2 C3 1.3482(18) . ?
S1 O2 1.4303(12) . ?
S1 O1 1.4314(12) . ?
S1 N1 1.6311(13) . ?
S1 C2 1.7900(15) . ?
Si2 O4 1.6809(12) . ?
Si2 C11 1.8389(18) . ?
Si2 C12 1.8396(18) . ?
Si2 C4 1.8705(16) . ?
F1 C1 1.3473(17) . ?
O3 C8 1.425(2) . ?
O3 C9 1.4295(19) . ?
O5 B1 1.348(2) . ?
O5 H5 0.8400 . ?
O4 B1 1.389(2) . ?
C1 C4 1.380(2) . ?
C1 C2 1.398(2) . ?
N1 C7 1.4779(19) . ?
N1 C10 1.482(2) . ?
C2 C3 1.402(2) . ?
C3 C6 1.382(2) . ?
C12 H12A 0.9800 . ?
C12 H12B 0.9800 . ?
C12 H12C 0.9800 . ?
C6 C5 1.390(2) . ?
C6 H6 0.9500 . ?
C7 C8 1.519(2) . ?
C7 H7A 0.9900 . ?
C7 H7B 0.9900 . ?
C9 C10 1.516(2) . ?
C9 H9A 0.9900 . ?
C9 H9B 0.9900 . ?
C4 C5 1.412(2) . ?
C5 B1 1.582(2) . ?
C11 H11A 0.9800 . ?
C11 H11B 0.9800 . ?
C11 H11C 0.9800 . ?
C10 H10A 0.9900 . ?
C10 H10B 0.9900 . ?
C8 H8A 0.9900 . ?
C8 H8B 0.9900 . ?

loop_
_exptl_oxdiff_crystal_face_indexfrac_h
_exptl_oxdiff_crystal_face_indexfrac_k
_exptl_oxdiff_crystal_face_indexfrac_l
_exptl_oxdiff_crystal_face_x
_exptl_oxdiff_crystal_face_y
_exptl_oxdiff_crystal_face_z
1.0003 2.0088 2.0035 -0.3380 -0.1086 0.3047
-0.0008 4.9942 -2.0024 -0.3051 -0.0633 -0.4964
1.0000 5.0024 0.0008 -0.4861 -0.0946 -0.1119
-1.0000 -5.0024 -0.0008 0.4861 0.0946 0.1119
5.0080 -4.0038 -2.0025 -0.0655 0.7774 0.3021
-5.0082 4.0074 3.0040 0.0217 -0.8423 -0.1538
-1.0011 3.9819 -5.0073 -0.0019 0.0716 -0.9894
-2.0035 -0.9839 5.0071 0.0466 -0.4832 0.6061
